data_4036968
loop_
_publ_author_name
'Sharada, Duddu S.'
'Shinde, Anand H.'
'Patel, Srilaxmi M.'
'Vidyacharan, Shinde'

_publ_section_title
;
 Scaffold Diversity through a Branching Double-Annulation Cascade
 Strategy: Iminium-Induced One-Pot Synthesis of Diverse Fused
 Tetrahydroisoquinoline Scaffolds.
;
_journal_issue 15
_journal_name_full 'The Journal of organic chemistry'
_journal_page_first 6463
_journal_page_last 6471
_journal_paper_doi 10.1021/acs.joc.6b01096
_journal_volume 81
_journal_year 2016
_chemical_absolute_configuration unk
_chemical_formula_moiety 'C15 H14 N2 O2 S'
_chemical_formula_sum 'C15 H14 N2 O2 S'
_chemical_formula_weight 286.36
_space_group_crystal_system orthorhombic
_space_group_IT_number 19
_space_group_name_Hall 'P 2ac 2ab'
_space_group_name_H-M_alt 'P 21 21 21'
_symmetry_Int_Tables_number 19
_atom_sites_solution_primary iterative
_audit_creation_date 2016-05-08
_audit_creation_method
;
Olex2 1.2
(compiled 2016.02.19 svn.r3266 for OlexSys, GUI svn.r5155)
;
_cell_angle_alpha 90
_cell_angle_beta 90
_cell_angle_gamma 90
_cell_formula_units_Z 4
_cell_length_a 7.9410(4)
_cell_length_b 11.9290(5)
_cell_length_c 13.9233(7)
_cell_measurement_reflns_used 1941
_cell_measurement_temperature 293
_cell_measurement_theta_max 70.6522
_cell_measurement_theta_min 3.1714
_cell_volume 1318.93(11)
_computing_cell_refinement
;
CrysAlisPro, Agilent Technologies,
Version 1.171.35.19 (release 27-10-2011 CrysAlis171 .NET)
(compiled Oct 27 2011,15:02:11)
;
_computing_data_collection
;
CrysAlisPro, Agilent Technologies,
Version 1.171.35.19 (release 27-10-2011 CrysAlis171 .NET)
(compiled Oct 27 2011,15:02:11)
;
_computing_data_reduction
;
CrysAlisPro, Agilent Technologies,
Version 1.171.35.19 (release 27-10-2011 CrysAlis171 .NET)
(compiled Oct 27 2011,15:02:11)
;
_computing_molecular_graphics 'Olex2 (Dolomanov et al., 2009)'
_computing_publication_material 'Olex2 (Dolomanov et al., 2009)'
_computing_structure_refinement 'olex2.refine (Bourhis et al., 2015)'
_computing_structure_solution 'olex2.solve (Bourhis et al., 2015)'
_diffrn_ambient_temperature 293
_diffrn_detector_area_resol_mean 16.1293
_diffrn_measured_fraction_theta_full 1.0000
_diffrn_measured_fraction_theta_max 1.0000
_diffrn_measurement_details
;
#__ type_ start__ end____ width___ exp.time_
  1 omega  -88.00  -11.00   1.0000    1.5000
omega____ theta____ kappa____ phi______ frames
    -      -33.5000  -38.0000 -180.0000 77

#__ type_ start__ end____ width___ exp.time_
  2 omega  -67.00  -35.00   1.0000    1.5000
omega____ theta____ kappa____ phi______ frames
    -      -33.5000  178.0000  -30.0000 32

#__ type_ start__ end____ width___ exp.time_
  3 omega   70.00  118.00   1.0000    1.5000
omega____ theta____ kappa____ phi______ frames
    -       54.0000   77.0000  -90.0000 48

#__ type_ start__ end____ width___ exp.time_
  4 omega   30.00   70.00   1.0000    1.5000
omega____ theta____ kappa____ phi______ frames
    -       54.0000  -57.0000  -90.0000 40

#__ type_ start__ end____ width___ exp.time_
  5 omega   26.00   67.00   1.0000    1.5000
omega____ theta____ kappa____ phi______ frames
    -       54.0000   77.0000  -90.0000 41

#__ type_ start__ end____ width___ exp.time_
  6 omega   39.00  137.00   1.0000    1.5000
omega____ theta____ kappa____ phi______ frames
    -      108.0000  -77.0000 -150.0000 98

#__ type_ start__ end____ width___ exp.time_
  7 omega   38.00   66.00   1.0000    1.5000
omega____ theta____ kappa____ phi______ frames
    -      108.0000  -25.0000 -180.0000 28

#__ type_ start__ end____ width___ exp.time_
  8 omega   38.00   63.00   1.0000    1.5000
omega____ theta____ kappa____ phi______ frames
    -      108.0000  -25.0000  -60.0000 25

#__ type_ start__ end____ width___ exp.time_
  9 omega   37.00   85.00   1.0000    1.5000
omega____ theta____ kappa____ phi______ frames
    -      108.0000  -25.0000 -150.0000 48

#__ type_ start__ end____ width___ exp.time_
 10 omega   42.00   93.00   1.0000    1.5000
omega____ theta____ kappa____ phi______ frames
    -      108.0000  -38.0000   30.0000 51

#__ type_ start__ end____ width___ exp.time_
 11 omega   37.00   62.00   1.0000    1.5000
omega____ theta____ kappa____ phi______ frames
    -      108.0000  -38.0000  150.0000 25

#__ type_ start__ end____ width___ exp.time_
 12 omega   44.00   92.00   1.0000    1.5000
omega____ theta____ kappa____ phi______ frames
    -      108.0000  -38.0000  -30.0000 48
;
_diffrn_measurement_device_type 'SuperNova, Dual, Cu at zero, Eos'
_diffrn_measurement_method '\w scans'
_diffrn_orient_matrix_UB_11 -0.0445405000
_diffrn_orient_matrix_UB_12 -0.0619715000
_diffrn_orient_matrix_UB_13 0.0936491000
_diffrn_orient_matrix_UB_21 0.1711841000
_diffrn_orient_matrix_UB_22 -0.0605853000
_diffrn_orient_matrix_UB_23 -0.0027069000
_diffrn_orient_matrix_UB_31 0.0796770000
_diffrn_orient_matrix_UB_32 0.0957742000
_diffrn_orient_matrix_UB_33 0.0588302000
_diffrn_radiation_monochromator mirror
_diffrn_radiation_type 'Cu K\a'
_diffrn_radiation_wavelength 1.54184
_diffrn_reflns_av_R_equivalents 0.0204
_diffrn_reflns_av_unetI/netI 0.0317
_diffrn_reflns_limit_h_max 9
_diffrn_reflns_limit_h_min -8
_diffrn_reflns_limit_k_max 14
_diffrn_reflns_limit_k_min -10
_diffrn_reflns_limit_l_max 16
_diffrn_reflns_limit_l_min -12
_diffrn_reflns_number 3421
_diffrn_reflns_theta_full 70.7880
_diffrn_reflns_theta_max 70.79
_diffrn_reflns_theta_min 4.88
_diffrn_source 'SuperNova (Cu) X-ray Source'
_exptl_absorpt_coefficient_mu 2.209
_exptl_absorpt_correction_T_max 1.00000
_exptl_absorpt_correction_T_min 0.83931
_exptl_absorpt_correction_type multi-scan
_exptl_absorpt_process_details
;
CrysAlisPro, Agilent Technologies,
Version 1.171.35.19 (release 27-10-2011 CrysAlis171 .NET)
(compiled Oct 27 2011,15:02:11)
Empirical absorption correction using spherical harmonics,
 implemented in SCALE3 ABSPACK scaling algorithm.
;
_exptl_crystal_colour 'light yellow'
_exptl_crystal_colour_modifier light
_exptl_crystal_colour_primary yellow
_exptl_crystal_density_diffrn 1.4420
_exptl_crystal_description needle
_exptl_crystal_F_000 603.0824
_exptl_crystal_size_max 0.06
_exptl_crystal_size_mid 0.05
_exptl_crystal_size_min 0.04
_refine_diff_density_max 0.5570
_refine_diff_density_min -0.4020
_refine_diff_density_rms 0.0557
_refine_ls_abs_structure_details 'Flack, H. D. (1983). Acta Cryst. A39, 876-881.'
_refine_ls_abs_structure_Flack 0.47(9)
_refine_ls_d_res_high 0.8164
_refine_ls_d_res_low 9.0589
_refine_ls_goodness_of_fit_ref 1.0610
_refine_ls_hydrogen_treatment mixed
_refine_ls_matrix_type full
_refine_ls_number_constraints 25
_refine_ls_number_parameters 183
_refine_ls_number_reflns 2073
_refine_ls_number_restraints 0
_refine_ls_restrained_S_all 1.0610
_refine_ls_R_factor_all 0.0627
_refine_ls_R_factor_gt 0.0609
_refine_ls_shift/su_max 0.0000
_refine_ls_shift/su_mean 0.0000
_refine_ls_structure_factor_coef Fsqd
_refine_ls_weighting_details 'w=1/[\s^2^(Fo^2^)+(0.0880P)^2^+0.9850P] where P=(Fo^2^+2Fc^2^)/3'
_refine_ls_weighting_scheme calc
_refine_ls_wR_factor_gt 0.1603
_refine_ls_wR_factor_ref 0.1628
_reflns_Friedel_coverage 0.584
_reflns_limit_h_max 9
_reflns_limit_h_min -9
_reflns_limit_k_max 14
_reflns_limit_k_min -14
_reflns_limit_l_max 16
_reflns_limit_l_min -16
_reflns_number_gt 1985
_reflns_number_total 2073
_reflns_threshold_expression I>=2u(I)
_cod_data_source_file jo6b01096_si_003.cif
_cod_data_source_block exp_4503
_cod_original_cell_volume 1318.94(11)
_cod_original_sg_symbol_Hall ' P 2ac 2ab'
_cod_database_code 4036968
_chemical_oxdiff_formula 'C15 H14 N S O2'
_reflns_odcompleteness_completeness 99.93
_reflns_odcompleteness_iscentric 1
_reflns_odcompleteness_theta 66.97
_olex2_refinement_description
;
1. Fixed Uiso
 At 1.2 times of:
  All C(H) groups, All C(H,H) groups, All N(H) groups
2.a Ternary CH refined with riding coordinates:
 C9(H9)
2.b Secondary CH2 refined with riding coordinates:
 C7(H7a,H7b), C0aa(H0aa,H0ab)
2.c Aromatic/amide H refined with riding coordinates:
 C14(H14), C11(H11), C12(H12), C13(H13), C3(H3), C2(H2), C19(H19), C4(H4)
;
_olex2_submission_special_instructions 'No special instructions were received'

loop_
_space_group_symop_id
_space_group_symop_operation_xyz
1 x,y,z
2 x+1/2,-y+1/2,-z
3 -x,y+1/2,-z+1/2
4 -x+1/2,-y,z+1/2

loop_
_atom_site_label
_atom_site_type_symbol
_atom_site_fract_x
_atom_site_fract_y
_atom_site_fract_z
_atom_site_U_iso_or_equiv
_atom_site_adp_type
_atom_site_occupancy
_atom_site_refinement_flags_posn
S1 S -0.00804(15) 0.48433(8) 0.31004(7) 0.0528(3) Uani 1.000000 .
O2 O 0.1192(6) 0.4457(3) 0.2473(2) 0.0818(11) Uani 1.000000 .
O1 O -0.1604(5) 0.5235(3) 0.2694(3) 0.0775(11) Uani 1.000000 .
N2 N 0.0724(5) 0.4593(3) 0.5253(2) 0.0497(8) Uani 1.000000 .
C15 C 0.0767(5) 0.5866(3) 0.3860(3) 0.0450(9) Uani 1.000000 .
N1 N -0.0659(5) 0.3833(3) 0.3843(3) 0.0568(9) Uani 1.000000 .
C14 C 0.1145(7) 0.6911(4) 0.3474(4) 0.0616(12) Uani 1.000000 .
H14 H 0.0942(7) 0.7048(4) 0.2827(4) 0.0739(14) Uiso 1.000000 R
C11 C 0.1757(6) 0.6507(4) 0.5386(4) 0.0620(12) Uani 1.000000 .
H11 H 0.1979(6) 0.6389(4) 0.6034(4) 0.0744(15) Uiso 1.000000 R
C12 C 0.2117(7) 0.7532(5) 0.4980(5) 0.0746(15) Uani 1.000000 .
H12 H 0.2580(7) 0.8096(5) 0.5358(5) 0.0895(17) Uiso 1.000000 R
C13 C 0.1807(7) 0.7736(4) 0.4032(4) 0.0727(14) Uani 1.000000 .
H13 H 0.2047(7) 0.8434(4) 0.3769(4) 0.0872(17) Uiso 1.000000 R
C7 C 0.0098(8) 0.3502(4) 0.6674(3) 0.0699(13) Uani 1.000000 .
H7a H -0.0905(8) 0.3490(4) 0.7071(3) 0.0838(15) Uiso 1.000000 R
H7b H 0.1066(8) 0.3491(4) 0.7099(3) 0.0838(15) Uiso 1.000000 R
C2aa C 0.0307(5) 0.2549(3) 0.5080(3) 0.0472(9) Uani 1.000000 .
C10 C 0.1058(5) 0.5636(3) 0.4835(3) 0.0483(9) Uani 1.000000 .
C1 C 0.0127(6) 0.2461(4) 0.6070(3) 0.0519(9) Uani 1.000000 .
C3 C -0.0037(6) 0.0446(4) 0.5906(4) 0.0697(13) Uani 1.000000 .
H3 H -0.0163(6) -0.0256(4) 0.6188(4) 0.0837(16) Uiso 1.000000 R
C9 C 0.0599(6) 0.3667(3) 0.4596(3) 0.0498(10) Uani 1.000000 .
C2 C -0.0030(7) 0.1394(4) 0.6465(3) 0.0644(11) Uani 1.000000 .
H2 H -0.0132(7) 0.1321(4) 0.7127(3) 0.0773(14) Uiso 1.000000 R
C19 C 0.0328(7) 0.1585(3) 0.4514(3) 0.0617(12) Uani 1.000000 .
H19 H 0.0468(7) 0.1647(3) 0.3853(3) 0.0741(15) Uiso 1.000000 R
C4 C 0.0142(7) 0.0541(3) 0.4923(4) 0.0664(12) Uani 1.000000 .
H4 H 0.0138(7) -0.0097(3) 0.4539(4) 0.0796(15) Uiso 1.000000 R
C0aa C 0.0119(18) 0.4494(5) 0.6157(4) 0.170(6) Uani 1.000000 .
H0aa H 0.0736(18) 0.5030(5) 0.6544(4) 0.205(7) Uiso 1.000000 R
H0ab H -0.1037(18) 0.4756(5) 0.6136(4) 0.205(7) Uiso 1.000000 R
H9 H 0.1691(6) 0.3612(3) 0.4272(3) 0.0598(12) Uiso 1.000000 R
H1 H -0.192(7) 0.400(4) 0.418(3) 0.0681(11) Uiso 1.000000 .

loop_
_atom_site_aniso_label
_atom_site_aniso_U_11
_atom_site_aniso_U_22
_atom_site_aniso_U_33
_atom_site_aniso_U_12
_atom_site_aniso_U_13
_atom_site_aniso_U_23
S1 0.0690(6) 0.0508(5) 0.0386(5) -0.0029(5) -0.0062(5) 0.0054(4)
O2 0.096(3) 0.093(3) 0.0558(19) 0.009(2) 0.0076(19) -0.0159(19)
O1 0.070(2) 0.091(3) 0.071(2) -0.008(2) -0.0225(17) 0.013(2)
N2 0.068(2) 0.0424(15) 0.0390(15) 0.0022(16) -0.0022(16) -0.0025(13)
C15 0.0441(19) 0.0444(18) 0.047(2) 0.0033(16) 0.0002(18) -0.0007(17)
N1 0.070(2) 0.0525(19) 0.0476(19) -0.0026(18) -0.0107(19) 0.0061(16)
C14 0.067(3) 0.052(2) 0.065(3) 0.000(2) -0.002(2) 0.009(2)
C11 0.070(3) 0.050(2) 0.066(3) 0.002(2) -0.016(2) -0.010(2)
C12 0.076(3) 0.049(2) 0.098(4) -0.007(3) -0.011(3) -0.013(2)
C13 0.073(3) 0.047(2) 0.097(4) -0.006(2) -0.001(3) 0.008(3)
C7 0.093(4) 0.080(3) 0.0366(19) 0.006(3) 0.007(3) 0.0008(19)
C2aa 0.053(2) 0.0456(17) 0.0433(18) -0.0018(18) 0.0009(18) 0.0026(15)
C10 0.050(2) 0.0444(19) 0.050(2) 0.0048(18) -0.0021(19) -0.0038(17)
C1 0.047(2) 0.062(2) 0.0461(19) 0.005(2) -0.001(2) 0.0074(17)
C3 0.052(2) 0.058(2) 0.100(4) -0.004(3) -0.007(3) 0.032(3)
C9 0.063(2) 0.0446(19) 0.042(2) 0.0026(18) -0.0031(19) -0.0011(17)
C2 0.059(2) 0.079(3) 0.056(2) -0.001(3) 0.006(2) 0.026(2)
C19 0.083(3) 0.046(2) 0.057(2) -0.001(2) -0.005(3) 0.0007(18)
C4 0.072(3) 0.0434(19) 0.084(3) -0.003(2) -0.006(3) 0.003(2)
C0aa 0.381(17) 0.074(3) 0.056(3) -0.075(7) 0.076(7) -0.025(3)

loop_
_atom_type_symbol
_atom_type_scat_dispersion_real
_atom_type_scat_dispersion_imag
_atom_type_scat_Cromer_Mann_a1
_atom_type_scat_Cromer_Mann_a2
_atom_type_scat_Cromer_Mann_a3
_atom_type_scat_Cromer_Mann_a4
_atom_type_scat_Cromer_Mann_b1
_atom_type_scat_Cromer_Mann_b2
_atom_type_scat_Cromer_Mann_b3
_atom_type_scat_Cromer_Mann_b4
_atom_type_scat_Cromer_Mann_c
_atom_type_scat_source
_atom_type_scat_dispersion_source
H 0.00000 0.00000 0.49300 0.32291 0.14019 0.04081 10.51090 26.12570 3.14236 57.79970 0.0030380000826 'International Tables Volume C Table 6.1.1.4 (pp. 500-502)' 'Henke, Gullikson and Davis, At. Data and Nucl. Data Tables, 1993, 54, 2'
C 0.01920 0.00962 2.31000 1.02000 1.58860 0.86500 20.84390 10.20750 0.56870 51.65120 0.215599998832 'International Tables Volume C Table 6.1.1.4 (pp. 500-502)' 'Henke, Gullikson and Davis, At. Data and Nucl. Data Tables, 1993, 54, 2'
S 0.33537 0.55136 6.90530 5.20340 1.43790 1.58630 1.46790 22.21510 0.25360 56.17200 0.866900026798 'International Tables Volume C Table 6.1.1.4 (pp. 500-502)' 'Henke, Gullikson and Davis, At. Data and Nucl. Data Tables, 1993, 54, 2'
O 0.05239 0.03377 3.04850 2.28680 1.54630 0.86700 13.27710 5.70110 0.32390 32.90890 0.250800013542 'International Tables Volume C Table 6.1.1.4 (pp. 500-502)' 'Henke, Gullikson and Davis, At. Data and Nucl. Data Tables, 1993, 54, 2'
N 0.03256 0.01839 12.21260 3.13220 2.01250 1.16630 0.00570 9.89330 28.99750 0.58260 -11.5290002823 'International Tables Volume C Table 6.1.1.4 (pp. 500-502)' 'Henke, Gullikson and Davis, At. Data and Nucl. Data Tables, 1993, 54, 2'

loop_
_geom_angle_atom_site_label_1
_geom_angle_atom_site_label_2
_geom_angle_atom_site_label_3
_geom_angle
O1 S1 O2 118.2(2)
C15 S1 O2 109.0(2)
C15 S1 O1 109.9(2)
N1 S1 O2 110.3(2)
N1 S1 O1 104.7(2)
N1 S1 C15 103.8(2)
C9 N2 C10 115.6(3)
C0aa N2 C10 122.2(4)
C0aa N2 C9 120.0(4)
C14 C15 S1 118.4(3)
C10 C15 S1 120.8(3)
C10 C15 C14 120.8(4)
C9 N1 S1 110.9(3)
C13 C14 C15 120.8(5)
C10 C11 C12 120.9(5)
C13 C12 C11 121.2(5)
C12 C13 C14 119.6(5)
C0aa C7 C1 114.6(4)
C9 C2aa C1 121.6(4)
C19 C2aa C1 120.0(4)
C19 C2aa C9 118.3(3)
C15 C10 N2 123.0(4)
C11 C10 N2 120.3(4)
C11 C10 C15 116.7(4)
C2aa C1 C7 119.7(4)
C2 C1 C7 122.3(4)
C2 C1 C2aa 118.0(4)
C4 C3 C2 119.6(4)
N1 C9 N2 113.5(3)
C2aa C9 N2 113.9(3)
C2aa C9 N1 109.5(3)
C3 C2 C1 122.0(4)
C4 C19 C2aa 120.7(4)
C19 C4 C3 119.7(4)
C7 C0aa N2 124.3(6)

loop_
_geom_bond_atom_site_label_1
_geom_bond_atom_site_label_2
_geom_bond_distance
S1 O2 1.413(4)
S1 O1 1.415(4)
S1 C15 1.749(4)
S1 N1 1.653(4)
N2 C10 1.399(5)
N2 C9 1.438(5)
N2 C0aa 1.352(7)
C15 C14 1.390(6)
C15 C10 1.405(6)
N1 C9 1.462(5)
C14 C13 1.359(7)
C11 C12 1.378(7)
C11 C10 1.405(6)
C12 C13 1.364(8)
C7 C1 1.500(6)
C7 C0aa 1.385(8)
C2aa C1 1.390(5)
C2aa C9 1.512(5)
C2aa C19 1.394(6)
C1 C2 1.392(6)
C3 C2 1.372(7)
C3 C4 1.381(7)
C19 C4 1.377(6)
